data_1504476
loop_
_publ_author_name
'Yamashita, Fumikazu'
'Kuniyasu, Hitoshi'
'Terao, Jun'
'Kambe, Nobuaki'

_publ_section_title
;
 Platinum-catalyzed regio- and stereoselective arylthiolation of internal
 alkynes.
;
_journal_issue 1
_journal_name_full 'Organic letters'
_journal_page_first 101
_journal_page_last 104
_journal_paper_doi 10.1021/ol7025069
_journal_volume 10
_journal_year 2008
_chemical_formula_moiety 'C22 H20 O S '
_chemical_formula_sum 'C22 H20 O S'
_chemical_formula_weight 332.46
_space_group_IT_number 14
_symmetry_cell_setting monoclinic
_symmetry_Int_Tables_number 14
_symmetry_space_group_name_Hall '-P 2yab'
_symmetry_space_group_name_H-M 'P 1 21/a 1'
_cell_angle_alpha 90
_cell_angle_beta 99.389(2)
_cell_angle_gamma 90
_cell_formula_units_Z 4
_cell_length_a 17.072(1)
_cell_length_b 5.6379(3)
_cell_length_c 18.960(1)
_cell_measurement_reflns_used 12330
_cell_measurement_temperature 273.2
_cell_measurement_theta_max 27.5
_cell_measurement_theta_min 3.3
_cell_volume 1800.46(17)
_computing_cell_refinement PROCESS-AUTO
_computing_data_collection PROCESS-AUTO
_computing_data_reduction 'teXsan Ver. 1.11'
_computing_publication_material 'teXsan Ver. 1.11'
_computing_structure_refinement 'teXsan Ver. 1.10'
_computing_structure_solution SIR92
_diffrn_detector_area_resol_mean 10.00
_diffrn_measured_fraction_theta_full 0.9983
_diffrn_measured_fraction_theta_max 0.9983
_diffrn_measurement_device_type 'Rigaku RAXIS-RAPID Imaging Plate'
_diffrn_measurement_method \w
_diffrn_radiation_type 'Mo K\a'
_diffrn_radiation_wavelength 0.7107
_diffrn_reflns_av_R_equivalents 0.027
_diffrn_reflns_limit_h_max 22
_diffrn_reflns_limit_h_min -22
_diffrn_reflns_limit_k_max 7
_diffrn_reflns_limit_k_min -6
_diffrn_reflns_limit_l_max 24
_diffrn_reflns_limit_l_min -24
_diffrn_reflns_number 28885
_diffrn_reflns_theta_full 27.45
_diffrn_reflns_theta_max 27.45
_exptl_absorpt_coefficient_mu 0.184
_exptl_absorpt_correction_type none
_exptl_crystal_colour yellow
_exptl_crystal_density_diffrn 1.226
_exptl_crystal_density_method 'not measured'
_exptl_crystal_description prism
_exptl_crystal_size_max 0.600
_exptl_crystal_size_mid 0.200
_exptl_crystal_size_min 0.100
_refine_diff_density_max 0.18
_refine_diff_density_min -0.16
_refine_ls_extinction_method none
_refine_ls_goodness_of_fit_ref 1.045
_refine_ls_hydrogen_treatment noref
_refine_ls_number_parameters 217
_refine_ls_number_reflns 1490
_refine_ls_R_factor_gt 0.0387
_refine_ls_shift/su_max 0.0080
_refine_ls_structure_factor_coef Fsqd
_refine_ls_weighting_details 'w = 1/[\s^2^(Fo^2^) + (0.05000(Max(Fo^2^,0) + 2Fc^2^)/3)^2^]'
_refine_ls_weighting_scheme calc
_refine_ls_wR_factor_ref 0.0840
_reflns_number_gt 1490
_reflns_number_total 4121
_reflns_threshold_expression F^2^>2.0\s(F^2^)
_cod_data_source_file ol7025069-file003.cif
_cod_data_source_block yama27
_cod_original_cell_volume 1800.4(2)
_cod_original_formula_sum 'C22 H20 O S '
_cod_database_code 1504476

loop_
_symmetry_equiv_pos_as_xyz
x,y,z
1/2-x,1/2+y,-z
-x,-y,-z
1/2+x,1/2-y,z

loop_
_atom_site_label
_atom_site_type_symbol
_atom_site_fract_x
_atom_site_fract_y
_atom_site_fract_z
_atom_site_U_iso_or_equiv
_atom_site_adp_type
_atom_site_occupancy
_atom_site_calc_flag
S(1) S 0.83679(5) -0.2559(2) 0.27937(4) 0.0567(3) Uani 1.00 d
O(1) O 0.7013(1) 0.1288(5) 0.0569(1) 0.0776(9) Uani 1.00 d
C(1) C 0.6600(2) -0.0888(8) 0.0481(2) 0.083(1) Uani 1.00 d
C(2) C 0.7175(2) 0.2053(6) 0.1291(2) 0.058(1) Uani 1.00 d
C(3) C 0.7795(2) 0.0553(5) 0.1741(2) 0.0451(9) Uani 1.00 d
C(4) C 0.7649(2) -0.0595(5) 0.2319(2) 0.0436(9) Uani 1.00 d
C(5) C 0.6881(2) -0.0480(5) 0.2607(1) 0.0414(9) Uani 1.00 d
C(6) C 0.6339(2) -0.2319(5) 0.2484(2) 0.0546(10) Uani 1.00 d
C(7) C 0.5639(2) -0.2264(6) 0.2762(2) 0.060(1) Uani 1.00 d
C(8) C 0.5487(2) -0.0377(7) 0.3179(2) 0.057(1) Uani 1.00 d
C(9) C 0.6012(2) 0.1456(6) 0.3301(2) 0.060(1) Uani 1.00 d
C(10) C 0.6712(2) 0.1413(5) 0.3014(2) 0.0544(10) Uani 1.00 d
C(11) C 0.8490(2) -0.1307(6) 0.3660(2) 0.0509(10) Uani 1.00 d
C(12) C 0.8160(2) -0.2321(7) 0.4198(2) 0.081(1) Uani 1.00 d
C(13) C 0.8274(3) -0.1332(10) 0.4869(2) 0.108(2) Uani 1.00 d
C(14) C 0.8721(3) 0.0634(9) 0.5013(2) 0.097(2) Uani 1.00 d
C(15) C 0.9050(3) 0.1688(8) 0.4478(3) 0.103(2) Uani 1.00 d
C(16) C 0.8933(2) 0.0702(7) 0.3805(2) 0.082(1) Uani 1.00 d
C(17) C 0.8586(2) 0.0466(5) 0.1492(2) 0.0429(9) Uani 1.00 d
C(18) C 0.8778(2) -0.1309(6) 0.1052(2) 0.057(1) Uani 1.00 d
C(19) C 0.9500(2) -0.1281(6) 0.0810(2) 0.060(1) Uani 1.00 d
C(20) C 1.0032(2) 0.0520(6) 0.0998(2) 0.053(1) Uani 1.00 d
C(21) C 0.9843(2) 0.2295(6) 0.1433(2) 0.0559(10) Uani 1.00 d
C(22) C 0.9124(2) 0.2275(5) 0.1677(2) 0.0527(9) Uani 1.00 d
H(1) H 0.6097 -0.0819 0.0640 0.0985 Uiso 1.00 calc
H(2) H 0.6514 -0.1410 -0.0007 0.0985 Uiso 1.00 calc
H(3) H 0.6902 -0.2156 0.0759 0.0985 Uiso 1.00 calc
H(4) H 0.7356 0.3681 0.1304 0.0711 Uiso 1.00 calc
H(5) H 0.6696 0.2034 0.1499 0.0711 Uiso 1.00 calc
H(6) H 0.6450 -0.3618 0.2186 0.0675 Uiso 1.00 calc
H(7) H 0.5258 -0.3569 0.2668 0.0726 Uiso 1.00 calc
H(8) H 0.5012 -0.0379 0.3396 0.0680 Uiso 1.00 calc
H(9) H 0.5891 0.2793 0.3577 0.0734 Uiso 1.00 calc
H(10) H 0.7080 0.2739 0.3108 0.0636 Uiso 1.00 calc
H(11) H 0.7837 -0.3789 0.4095 0.0982 Uiso 1.00 calc
H(12) H 0.8029 -0.2042 0.5245 0.1269 Uiso 1.00 calc
H(13) H 0.8835 0.1262 0.5501 0.1168 Uiso 1.00 calc
H(14) H 0.9359 0.3176 0.4574 0.1223 Uiso 1.00 calc
H(15) H 0.9181 0.1430 0.3424 0.1026 Uiso 1.00 calc
H(16) H 0.8402 -0.2607 0.0922 0.0748 Uiso 1.00 calc
H(17) H 0.9641 -0.2539 0.0507 0.0723 Uiso 1.00 calc
H(18) H 1.0533 0.0562 0.0810 0.0634 Uiso 1.00 calc
H(19) H 1.0224 0.3561 0.1583 0.0723 Uiso 1.00 calc
H(20) H 0.8981 0.3543 0.1982 0.0647 Uiso 1.00 calc

loop_
_atom_site_aniso_label
_atom_site_aniso_U_11
_atom_site_aniso_U_22
_atom_site_aniso_U_33
_atom_site_aniso_U_12
_atom_site_aniso_U_13
_atom_site_aniso_U_23
S(1) 0.0519(5) 0.0653(5) 0.0538(5) 0.0212(5) 0.0113(4) 0.0048(5)
O(1) 0.065(2) 0.106(2) 0.061(2) 0.006(2) 0.007(1) 0.033(2)
C(1) 0.071(2) 0.099(3) 0.074(3) -0.008(2) -0.001(2) 0.009(3)
C(2) 0.046(2) 0.064(2) 0.066(2) 0.012(2) 0.012(2) 0.016(2)
C(3) 0.040(2) 0.045(2) 0.049(2) -0.003(2) 0.005(2) -0.001(2)
C(4) 0.039(2) 0.044(2) 0.048(2) 0.003(2) 0.006(2) -0.002(2)
C(5) 0.037(2) 0.044(2) 0.042(2) 0.006(2) 0.006(2) 0.001(1)
C(6) 0.051(2) 0.043(2) 0.072(2) -0.003(2) 0.019(2) -0.008(2)
C(7) 0.049(2) 0.056(2) 0.079(2) -0.010(2) 0.017(2) -0.001(2)
C(8) 0.043(2) 0.075(2) 0.057(2) 0.001(2) 0.017(2) 0.003(2)
C(9) 0.047(2) 0.071(2) 0.064(2) 0.008(2) 0.015(2) -0.022(2)
C(10) 0.042(2) 0.055(2) 0.065(2) -0.002(2) 0.007(2) -0.014(2)
C(11) 0.041(2) 0.057(2) 0.053(2) 0.009(2) 0.002(2) 0.007(2)
C(12) 0.102(3) 0.087(3) 0.053(2) -0.025(2) 0.013(2) 0.007(2)
C(13) 0.134(4) 0.140(4) 0.050(3) -0.028(4) 0.017(3) 0.001(3)
C(14) 0.109(4) 0.114(4) 0.059(3) 0.004(3) -0.013(3) -0.018(3)
C(15) 0.122(4) 0.086(3) 0.094(4) -0.025(3) -0.002(3) -0.005(3)
C(16) 0.094(3) 0.090(3) 0.062(3) -0.017(3) 0.008(2) 0.002(2)
C(17) 0.037(2) 0.050(2) 0.042(2) -0.003(2) 0.007(2) -0.001(2)
C(18) 0.048(2) 0.058(2) 0.069(2) -0.010(2) 0.017(2) -0.012(2)
C(19) 0.055(2) 0.066(2) 0.062(2) 0.000(2) 0.022(2) -0.017(2)
C(20) 0.041(2) 0.069(2) 0.051(2) -0.002(2) 0.014(2) 0.006(2)
C(21) 0.046(2) 0.061(2) 0.062(2) -0.010(2) 0.011(2) -0.004(2)
C(22) 0.047(2) 0.053(2) 0.060(2) -0.004(2) 0.015(2) -0.011(2)

loop_
_atom_type_symbol
_atom_type_description
_atom_type_scat_dispersion_real
_atom_type_scat_dispersion_imag
_atom_type_scat_source
C C 0.003 0.002
;International Tables for Crystallography
(1992, Vol. C, Tables 4.2.6.8 and 6.1.1.1)
;
H H 0.000 0.000
;International Tables for Crystallography
(1992, Vol. C, Table 6.1.1.2)
;
O O 0.011 0.006
;International Tables for Crystallography
(1992, Vol. C, Tables 4.2.6.8 and 6.1.1.1)
;
S S 0.125 0.123
;International Tables for Crystallography
(1992, Vol. C, Tables 4.2.6.8 and 6.1.1.1)
;

loop_
_geom_angle_atom_site_label_1
_geom_angle_atom_site_label_2
_geom_angle_atom_site_label_3
_geom_angle
_geom_angle_publ_flag
C(4) S(1) C(11) 100.8(1) yes
C(1) O(1) C(2) 113.2(3) yes
O(1) C(2) C(3) 112.5(3) yes
C(2) C(3) C(4) 122.0(2) yes
C(2) C(3) C(17) 115.2(2) yes
C(4) C(3) C(17) 122.8(3) yes
S(1) C(4) C(3) 120.7(2) yes
S(1) C(4) C(5) 114.4(2) yes
C(3) C(4) C(5) 124.8(3) yes
C(4) C(5) C(6) 120.4(2) yes
C(4) C(5) C(10) 120.9(3) yes
C(6) C(5) C(10) 118.7(2) yes
C(5) C(6) C(7) 121.0(3) yes
C(6) C(7) C(8) 119.4(3) yes
C(7) C(8) C(9) 120.3(3) yes
C(8) C(9) C(10) 120.2(3) yes
C(5) C(10) C(9) 120.3(3) yes
S(1) C(11) C(12) 121.7(3) yes
S(1) C(11) C(16) 119.6(3) yes
C(12) C(11) C(16) 118.7(3) yes
C(11) C(12) C(13) 120.5(4) yes
C(12) C(13) C(14) 120.8(4) yes
C(13) C(14) C(15) 119.5(4) yes
C(14) C(15) C(16) 119.8(4) yes
C(11) C(16) C(15) 120.8(3) yes
C(3) C(17) C(18) 121.9(3) yes
C(3) C(17) C(22) 119.4(2) yes
C(18) C(17) C(22) 118.6(2) yes
C(17) C(18) C(19) 120.3(3) yes
C(18) C(19) C(20) 120.8(3) yes
C(19) C(20) C(21) 119.1(3) yes
C(20) C(21) C(22) 120.4(3) yes
C(17) C(22) C(21) 120.8(3) yes

loop_
_geom_bond_atom_site_label_1
_geom_bond_atom_site_label_2
_geom_bond_distance
_geom_bond_publ_flag
S(1) C(4) 1.784(3) yes
S(1) C(11) 1.770(3) yes
O(1) C(1) 1.411(4) yes
O(1) C(2) 1.419(4) yes
C(2) C(3) 1.507(4) yes
C(3) C(4) 1.331(4) yes
C(3) C(17) 1.503(4) yes
C(4) C(5) 1.502(4) yes
C(5) C(6) 1.384(4) yes
C(5) C(10) 1.374(4) yes
C(6) C(7) 1.383(4) yes
C(7) C(8) 1.375(4) yes
C(8) C(9) 1.363(4) yes
C(9) C(10) 1.393(4) yes
C(11) C(12) 1.367(4) yes
C(11) C(16) 1.366(4) yes
C(12) C(13) 1.373(5) yes
C(13) C(14) 1.348(6) yes
C(14) C(15) 1.372(6) yes
C(15) C(16) 1.376(5) yes
C(17) C(18) 1.376(4) yes
C(17) C(22) 1.378(4) yes
C(18) C(19) 1.383(4) yes
C(19) C(20) 1.370(4) yes
C(20) C(21) 1.368(4) yes
C(21) C(22) 1.381(4) yes

loop_
_geom_contact_atom_site_label_1
_geom_contact_atom_site_label_2
_geom_contact_distance
_geom_contact_site_symmetry_2
O(1) C(18) 3.428(4) 2_655

loop_
_geom_torsion_atom_site_label_1
_geom_torsion_atom_site_label_2
_geom_torsion_atom_site_label_3
_geom_torsion_atom_site_label_4
_geom_torsion
_geom_torsion_publ_flag
S(1) C(4) C(3) C(2) 174.5(2) yes
S(1) C(4) C(3) C(17) -5.9(4) yes
S(1) C(4) C(5) C(6) -75.0(3) yes
S(1) C(4) C(5) C(10) 103.1(3) yes
S(1) C(11) C(12) C(13) 179.0(3) yes
S(1) C(11) C(16) C(15) -178.8(3) yes
O(1) C(2) C(3) C(4) -121.6(3) yes
O(1) C(2) C(3) C(17) 58.8(3) yes
C(1) O(1) C(2) C(3) 70.7(3) yes
C(2) C(3) C(4) C(5) -2.4(4) yes
C(2) C(3) C(17) C(18) -94.1(4) yes
C(2) C(3) C(17) C(22) 82.5(3) yes
C(3) C(4) S(1) C(11) 123.4(3) yes
C(3) C(4) C(5) C(6) 102.0(4) yes
C(3) C(4) C(5) C(10) -79.8(4) yes
C(3) C(17) C(18) C(19) 177.4(3) yes
C(3) C(17) C(22) C(21) -177.4(3) yes
C(4) S(1) C(11) C(12) 104.1(3) yes
C(4) S(1) C(11) C(16) -76.9(3) yes
C(4) C(3) C(17) C(18) 86.3(4) yes
C(4) C(3) C(17) C(22) -97.1(4) yes
C(4) C(5) C(6) C(7) 178.4(3) yes
C(4) C(5) C(10) C(9) -177.5(3) yes
C(5) C(4) S(1) C(11) -59.4(2) yes
C(5) C(4) C(3) C(17) 177.2(3) yes
C(5) C(6) C(7) C(8) -1.5(5) yes
C(5) C(10) C(9) C(8) -0.2(5) yes
C(6) C(5) C(10) C(9) 0.6(5) yes
C(6) C(7) C(8) C(9) 2.0(5) yes
C(7) C(6) C(5) C(10) 0.2(5) yes
C(7) C(8) C(9) C(10) -1.1(5) yes
C(11) C(12) C(13) C(14) -0.9(7) yes
C(11) C(16) C(15) C(14) 0.5(7) yes
C(12) C(11) C(16) C(15) 0.2(6) yes
C(12) C(13) C(14) C(15) 1.6(7) yes
C(13) C(12) C(11) C(16) 0.0(6) yes
C(13) C(14) C(15) C(16) -1.4(7) yes
C(17) C(18) C(19) C(20) -0.6(5) yes
C(17) C(22) C(21) C(20) 0.3(5) yes
C(18) C(17) C(22) C(21) -0.6(5) yes
C(18) C(19) C(20) C(21) 0.3(5) yes
C(19) C(18) C(17) C(22) 0.8(5) yes
C(19) C(20) C(21) C(22) -0.2(5) yes
C(19) C(20) C(21) C(22) -0.2(5) yes
